data_7121540
loop_
_publ_author_name
'VanGelder, L. E.'
'Forrestel, P. L.'
'Brennessel, W. W.'
'Matson, E. M.'

_publ_section_title
;
 Site-selectivity in the halogenation of titanium-functionalized
 polyoxovanadate-alkoxide clusters.
;
_journal_issue 50
_journal_name_full 'Chemical communications (Cambridge, England)'
_journal_page_first 6839
_journal_page_last 6842
_journal_paper_doi 10.1039/c8cc01517a
_journal_volume 54
_journal_year 2018
_chemical_formula_moiety 'C14 H42 Cl O18 Ti2 V4, Al Cl4, 1.5(C4 H8 O)'
_chemical_formula_sum 'C20 H54 Al Cl5 O19.5 Ti2 V4'
_chemical_formula_weight 1110.42
_chemical_name_common matlv10
_space_group_crystal_system monoclinic
_space_group_IT_number 11
_space_group_name_Hall '-P 2yb'
_space_group_name_H-M_alt 'P 1 21/m 1'
_symmetry_space_group_name_Hall '-P 2yb'
_symmetry_space_group_name_H-M 'P 1 21/m 1'
_atom_sites_solution_hydrogens geom
_atom_sites_solution_primary dual
_atom_sites_solution_secondary difmap
_audit_creation_method SHELXL-2017/1
_audit_update_record
;
2018-02-22 deposited with the CCDC.
2018-04-20 downloaded from the CCDC.
;
_cell_angle_alpha 90
_cell_angle_beta 96.728(2)
_cell_angle_gamma 90
_cell_formula_units_Z 4
_cell_length_a 19.3992(19)
_cell_length_b 11.6179(11)
_cell_length_c 19.5185(19)
_cell_measurement_reflns_used 3926
_cell_measurement_temperature 100.0(5)
_cell_measurement_theta_max 30.37
_cell_measurement_theta_min 2.24
_cell_volume 4368.7(7)
_computing_cell_refinement 'SAINT (Bruker, 2013)'
_computing_data_collection 'APEX3 (Bruker, 2017)'
_computing_data_reduction 'SAINT (Bruker, 2013)'
_computing_molecular_graphics 'SHELXTL (Sheldrick, 2008)'
_computing_publication_material 'SHELXTL (Sheldrick, 2008)'
_computing_structure_refinement 'SHELXL-2017/1 (Sheldrick, 2015b)'
_computing_structure_solution 'SHELXT-2014/5 (Sheldrick, 2015a)'
_diffrn_ambient_temperature 100.0(5)
_diffrn_measured_fraction_theta_full 0.999
_diffrn_measured_fraction_theta_max 0.998
_diffrn_measurement_device_type 'Bruker SMART APEX II CCD platform'
_diffrn_measurement_method '\w scans'
_diffrn_radiation_type MoK\a
_diffrn_radiation_wavelength 0.71073
_diffrn_reflns_av_R_equivalents 0.0771
_diffrn_reflns_av_unetI/netI 0.0443
_diffrn_reflns_Laue_measured_fraction_full 0.999
_diffrn_reflns_Laue_measured_fraction_max 0.998
_diffrn_reflns_limit_h_max 27
_diffrn_reflns_limit_h_min -27
_diffrn_reflns_limit_k_max 16
_diffrn_reflns_limit_k_min -16
_diffrn_reflns_limit_l_max 27
_diffrn_reflns_limit_l_min -27
_diffrn_reflns_number 110728
_diffrn_reflns_point_group_measured_fraction_full 0.999
_diffrn_reflns_point_group_measured_fraction_max 0.998
_diffrn_reflns_theta_full 30.508
_diffrn_reflns_theta_max 30.542
_diffrn_reflns_theta_min 2.044
_diffrn_source 'fine-focus sealed tube'
_exptl_absorpt_coefficient_mu 1.560
_exptl_absorpt_correction_T_max 0.4935
_exptl_absorpt_correction_T_min 0.4178
_exptl_absorpt_correction_type multi-scan
_exptl_absorpt_process_details 'SADABS-2016/2 (Krause et al., 2015)'
_exptl_crystal_colour 'dark red'
_exptl_crystal_density_diffrn 1.688
_exptl_crystal_description block
_exptl_crystal_F_000 2256
_exptl_crystal_size_max 0.40
_exptl_crystal_size_mid 0.40
_exptl_crystal_size_min 0.15
_refine_diff_density_max 1.971
_refine_diff_density_min -1.239
_refine_diff_density_rms 0.111
_refine_ls_extinction_method none
_refine_ls_goodness_of_fit_ref 1.037
_refine_ls_hydrogen_treatment constr
_refine_ls_matrix_type full
_refine_ls_number_parameters 735
_refine_ls_number_reflns 13948
_refine_ls_number_restraints 269
_refine_ls_restrained_S_all 1.037
_refine_ls_R_factor_all 0.1021
_refine_ls_R_factor_gt 0.0582
_refine_ls_shift/su_max 0.002
_refine_ls_shift/su_mean 0.000
_refine_ls_structure_factor_coef Fsqd
_refine_ls_weighting_details 'w=1/[\s^2^(Fo^2^)+(0.0658P)^2^+8.8422P] where P=(Fo^2^+2Fc^2^)/3'
_refine_ls_weighting_scheme calc
_refine_ls_wR_factor_gt 0.1417
_refine_ls_wR_factor_ref 0.1670
_reflns_Friedel_coverage 0.000
_reflns_number_gt 8655
_reflns_number_total 13948
_reflns_threshold_expression 'I > 2\s(I)'
_cod_data_source_file c8cc01517a2.cif
_cod_data_source_block matlv10
_cod_depositor_comments 'Adding full bibliography for 7121539--7121540.cif.'
_cod_original_formula_sum 'C20 H54 Al Cl5 O19.50 Ti2 V4'
_cod_database_code 7121540
_shelx_shelxl_version_number 2017/1
_shelx_space_group_comment
; 
The symmetry employed for this shelxl refinement is uniquely defined 
by the following loop, which should always be used as a source of 
symmetry information in preference to the above space-group names. 
They are only intended as comments. 
;
_shelx_estimated_absorpt_t_min 0.574
_shelx_estimated_absorpt_t_max 0.800

loop_
_space_group_symop_operation_xyz
'x, y, z'
'-x, y+1/2, -z'
'-x, -y, -z'
'x, -y-1/2, z'

loop_
_atom_site_label
_atom_site_type_symbol
_atom_site_fract_x
_atom_site_fract_y
_atom_site_fract_z
_atom_site_U_iso_or_equiv
_atom_site_adp_type
_atom_site_occupancy
_atom_site_site_symmetry_order
_atom_site_calc_flag
_atom_site_refinement_flags_posn
_atom_site_refinement_flags_adp
_atom_site_refinement_flags_occupancy
_atom_site_disorder_assembly
_atom_site_disorder_group
V1 V 0.38252(4) 0.250000 0.28872(4) 0.02095(16) Uani 1 2 d S T P A .
V2 V 0.48262(3) 0.39238(5) 0.19161(3) 0.02458(13) Uani 1 1 d . . . . .
V3 V 0.41008(4) 0.250000 0.06148(4) 0.02417(17) Uani 1 2 d S T P A .
Ti1 Ti 0.31476(3) 0.38691(5) 0.15189(3) 0.02450(13) Uani 1 1 d . . . . .
Cl1 Cl 0.42658(8) 0.250000 -0.05556(6) 0.0434(3) Uani 1 2 d S T P . .
O1 O 0.37617(17) 0.250000 0.36960(17) 0.0296(8) Uani 1 2 d S T P . .
O2 O 0.53967(14) 0.4891(2) 0.20440(13) 0.0377(6) Uani 1 1 d . . . . .
O3 O 0.25165(14) 0.4916(3) 0.13611(13) 0.0380(6) Uani 1 1 d . . . . .
O4 O 0.39807(13) 0.4869(2) 0.17061(12) 0.0306(5) Uani 1 1 d . . . . .
O5 O 0.45533(12) 0.3713(2) 0.28367(11) 0.0255(5) Uani 1 1 d . . . . .
O6 O 0.31295(12) 0.3684(2) 0.25096(11) 0.0258(5) Uani 1 1 d D . . . .
O7 O 0.48127(13) 0.3682(2) 0.09248(12) 0.0302(5) Uani 1 1 d . . . . .
O8 O 0.33732(13) 0.3699(2) 0.05584(12) 0.0333(6) Uani 1 1 d . . . . .
O9 O 0.53693(17) 0.250000 0.20754(17) 0.0275(7) Uani 1 2 d S T P . .
O10 O 0.25312(17) 0.250000 0.13584(16) 0.0286(8) Uani 1 2 d S T P . .
O11 O 0.38954(15) 0.250000 0.16731(15) 0.0195(6) Uani 1 2 d S T P . .
C1 C 0.1958(3) 0.5711(5) 0.1242(3) 0.0620(15) Uani 1 1 d . . . . .
H1A H 0.213962 0.649831 0.128161 0.093 Uiso 1 1 calc R U . . .
H1B H 0.163376 0.559050 0.158460 0.093 Uiso 1 1 calc R U . . .
H1C H 0.171552 0.559222 0.077819 0.093 Uiso 1 1 calc R U . . .
C2 C 0.4026(3) 0.6024(4) 0.1486(3) 0.0641(16) Uani 1 1 d . . . . .
H2A H 0.428155 0.605471 0.108219 0.096 Uiso 1 1 calc R U . . .
H2B H 0.426902 0.648492 0.185952 0.096 Uiso 1 1 calc R U . . .
H2C H 0.355733 0.633349 0.136353 0.096 Uiso 1 1 calc R U . . .
C3 C 0.4516(2) 0.4714(4) 0.32641(19) 0.0391(9) Uani 1 1 d . . . . .
H3D H 0.494252 0.516569 0.326402 0.059 Uiso 1 1 calc R U . . .
H3E H 0.446369 0.447347 0.373657 0.059 Uiso 1 1 calc R U . . .
H3F H 0.411637 0.518422 0.308315 0.059 Uiso 1 1 calc R U . . .
C4 C 0.2712(5) 0.4337(9) 0.2940(4) 0.0377(16) Uani 0.485(10) 1 d D . P A 1
H4A H 0.293641 0.433534 0.341715 0.057 Uiso 0.485(10) 1 calc R U P A 1
H4B H 0.225068 0.398693 0.292364 0.057 Uiso 0.485(10) 1 calc R U P A 1
H4C H 0.266614 0.513146 0.277207 0.057 Uiso 0.485(10) 1 calc R U P A 1
C4' C 0.2476(4) 0.3809(9) 0.2797(5) 0.0377(16) Uani 0.515(10) 1 d D . P A 5
H4D H 0.224743 0.452255 0.262619 0.057 Uiso 0.515(10) 1 calc R U P A 5
H4E H 0.256374 0.383505 0.330123 0.057 Uiso 0.515(10) 1 calc R U P A 5
H4F H 0.217459 0.315192 0.265644 0.057 Uiso 0.515(10) 1 calc R U P A 5
C5 C 0.5428(2) 0.3969(4) 0.0616(2) 0.0415(10) Uani 1 1 d . . . . .
H5D H 0.550803 0.480135 0.065020 0.062 Uiso 1 1 calc R U . . .
H5E H 0.536765 0.374098 0.012920 0.062 Uiso 1 1 calc R U . . .
H5F H 0.582675 0.356190 0.085759 0.062 Uiso 1 1 calc R U . . .
C6 C 0.3172(3) 0.4480(4) 0.00178(19) 0.0466(11) Uani 1 1 d . . . . .
H6D H 0.332156 0.418708 -0.041205 0.070 Uiso 1 1 calc R U . . .
H6E H 0.338960 0.522927 0.012777 0.070 Uiso 1 1 calc R U . . .
H6F H 0.266629 0.456585 -0.003770 0.070 Uiso 1 1 calc R U . . .
C7 C 0.5936(3) 0.250000 0.2630(3) 0.0395(13) Uani 1 2 d S T P . .
H7D H 0.611355 0.171467 0.270403 0.059 Uiso 0.5 1 calc R U P . .
H7E H 0.576930 0.278403 0.305335 0.059 Uiso 0.5 1 calc R U P . .
H7F H 0.630860 0.300129 0.250611 0.059 Uiso 0.5 1 calc R U P . .
C8 C 0.1918(3) 0.250000 0.0863(3) 0.0400(14) Uani 1 2 d S T P . .
H8D H 0.203063 0.282576 0.042602 0.060 Uiso 0.5 1 calc R U P . .
H8E H 0.155604 0.296543 0.103852 0.060 Uiso 0.5 1 calc R U P . .
H8F H 0.175144 0.170882 0.078633 0.060 Uiso 0.5 1 calc R U P . .
V4 V 0.23510(5) 0.2522(10) 0.51022(5) 0.0284(4) Uani 0.5 1 d D . P B -1
V5 V 0.1338(4) 0.1203(7) 0.60737(17) 0.0287(3) Uani 0.5 1 d . . P B -1
V6 V 0.3086(4) 0.1152(8) 0.6462(2) 0.0273(2) Uani 0.5 1 d D . P B -1
V7 V 0.3016(4) 0.3997(8) 0.6495(2) 0.0273(2) Uani 0.5 1 d D . P B -1
Ti2 Ti 0.20364(6) 0.2410(19) 0.73865(5) 0.0219(17) Uani 0.5 1 d D . P B -1
Ti3 Ti 0.1428(5) 0.3926(7) 0.60716(18) 0.0287(3) Uani 0.5 1 d D . P B -1
Cl2 Cl 0.05485(15) -0.0159(3) 0.58548(16) 0.0631(7) Uani 0.5 1 d . . P B -1
O12 O 0.2449(2) 0.2646(17) 0.43093(19) 0.027(3) Uani 0.5 1 d D . P B -1
O13 O 0.3707(5) 0.0208(9) 0.6574(4) 0.0342(10) Uani 0.5 1 d D . P B -1
O14 O 0.3566(5) 0.5056(8) 0.6569(4) 0.0342(10) Uani 0.5 1 d D . P B -1
O15 O 0.1916(2) 0.238(3) 0.8251(2) 0.029(4) Uani 0.5 1 d D U P B -1
O16 O 0.0853(4) 0.5042(8) 0.5900(5) 0.0631(7) Uani 0.5 1 d D . P B -1
O17 O 0.1661(5) 0.1257(12) 0.5133(5) 0.0283(11) Uani 0.5 1 d D . P B -1
O18 O 0.3032(5) 0.1475(13) 0.5434(4) 0.0256(13) Uani 0.5 1 d D . P B -1
O19 O 0.2999(4) 0.3729(13) 0.5470(4) 0.0256(13) Uani 0.5 1 d D . P B -1
O20 O 0.1631(5) 0.3565(12) 0.5077(5) 0.0283(11) Uani 0.5 1 d D . P B -1
O21 O 0.2107(3) 0.0142(6) 0.6262(4) 0.0264(6) Uani 0.5 1 d D . P B -1
O22 O 0.36056(19) 0.2630(6) 0.66338(19) 0.0264(6) Uani 0.5 1 d D . P B -1
O23 O 0.2277(3) 0.4854(6) 0.6247(4) 0.0264(6) Uani 0.5 1 d D . P B -1
O24 O 0.0767(2) 0.2659(5) 0.5887(2) 0.0264(6) Uani 0.5 1 d D . P B -1
O25 O 0.1283(5) 0.1436(11) 0.7077(4) 0.0254(12) Uani 0.5 1 d D . P B -1
O26 O 0.2717(9) 0.1252(11) 0.7383(6) 0.0256(9) Uani 0.5 1 d D . P B -1
O27 O 0.2781(9) 0.3639(11) 0.7448(6) 0.0256(9) Uani 0.5 1 d D . P B -1
O28 O 0.1365(5) 0.3818(11) 0.7062(4) 0.0254(12) Uani 0.5 1 d D . P B -1
O29 O 0.21278(17) 0.250000 0.63021(15) 0.0220(6) Uani 1 2 d S T P . .
C9 C 0.1884(5) 0.267(2) 0.8968(4) 0.057(5) Uani 0.5 1 d D U P B -1
H9A H 0.151715 0.221616 0.914488 0.085 Uiso 0.5 1 calc R U P B -1
H9B H 0.178292 0.349079 0.900904 0.085 Uiso 0.5 1 calc R U P B -1
H9C H 0.233093 0.249244 0.923575 0.085 Uiso 0.5 1 calc R U P B -1
C10 C 0.0346(6) 0.6014(11) 0.5796(5) 0.0631(7) Uani 0.5 1 d D . P B -1
H10A H 0.003258 0.588553 0.537102 0.095 Uiso 0.5 1 calc R U P B -1
H10B H 0.059704 0.673845 0.575940 0.095 Uiso 0.5 1 calc R U P B -1
H10C H 0.007472 0.605339 0.618866 0.095 Uiso 0.5 1 calc R U P B -1
C11 C 0.1631(5) 0.0357(8) 0.4640(4) 0.0458(15) Uani 0.5 1 d D . P B -1
H11A H 0.203997 -0.013852 0.473821 0.069 Uiso 0.5 1 calc R U P B -1
H11B H 0.162404 0.068583 0.417700 0.069 Uiso 0.5 1 calc R U P B -1
H11C H 0.120995 -0.009941 0.466426 0.069 Uiso 0.5 1 calc R U P B -1
C12 C 0.3190(5) 0.0529(7) 0.4991(4) 0.0400(13) Uani 0.5 1 d D . P B -1
H12A H 0.278616 0.002097 0.490771 0.060 Uiso 0.5 1 calc R U P B -1
H12B H 0.358662 0.009398 0.521567 0.060 Uiso 0.5 1 calc R U P B -1
H12C H 0.330518 0.083588 0.455039 0.060 Uiso 0.5 1 calc R U P B -1
C13 C 0.3677(4) 0.3759(8) 0.5211(4) 0.0400(13) Uani 0.5 1 d D . P B -1
H13A H 0.397597 0.315879 0.543941 0.060 Uiso 0.5 1 calc R U P B -1
H13B H 0.389220 0.451392 0.530805 0.060 Uiso 0.5 1 calc R U P B -1
H13C H 0.361764 0.362425 0.471183 0.060 Uiso 0.5 1 calc R U P B -1
C14 C 0.1143(5) 0.3774(8) 0.4497(4) 0.0458(15) Uani 0.5 1 d D . P B -1
H14A H 0.138567 0.387461 0.408851 0.069 Uiso 0.5 1 calc R U P B -1
H14B H 0.087981 0.447304 0.457372 0.069 Uiso 0.5 1 calc R U P B -1
H14C H 0.082401 0.311917 0.442648 0.069 Uiso 0.5 1 calc R U P B -1
C15 C 0.2197(16) -0.1089(10) 0.624(2) 0.073(3) Uani 0.5 1 d D . P B -1
H15A H 0.265048 -0.126758 0.609369 0.109 Uiso 0.5 1 calc R U P B -1
H15B H 0.182945 -0.142677 0.591727 0.109 Uiso 0.5 1 calc R U P B -1
H15C H 0.217300 -0.140896 0.670370 0.109 Uiso 0.5 1 calc R U P B -1
C16 C 0.4152(3) 0.252(3) 0.7206(3) 0.043(2) Uani 0.5 1 d D . P B -1
H16A H 0.452444 0.306984 0.714453 0.065 Uiso 0.5 1 calc R U P B -1
H16B H 0.433679 0.173798 0.722002 0.065 Uiso 0.5 1 calc R U P B -1
H16C H 0.396238 0.269080 0.763905 0.065 Uiso 0.5 1 calc R U P B -1
C17 C 0.2222(16) 0.6087(10) 0.628(2) 0.073(3) Uani 0.5 1 d D . P B -1
H17A H 0.187275 0.629435 0.658515 0.109 Uiso 0.5 1 calc R U P B -1
H17B H 0.208308 0.639429 0.581869 0.109 Uiso 0.5 1 calc R U P B -1
H17C H 0.267182 0.641244 0.646555 0.109 Uiso 0.5 1 calc R U P B -1
C18 C 0.0020(3) 0.263(7) 0.5860(5) 0.069(10) Uani 0.5 1 d D . P B -1
H18A H -0.011952 0.301905 0.626816 0.104 Uiso 0.5 1 calc R U P B -1
H18B H -0.013835 0.183071 0.585174 0.104 Uiso 0.5 1 calc R U P B -1
H18C H -0.018764 0.302760 0.544310 0.104 Uiso 0.5 1 calc R U P B -1
C19 C 0.1020(5) 0.0503(10) 0.7473(5) 0.0463(18) Uani 0.5 1 d D . P B -1
H19A H 0.102787 0.074128 0.795591 0.069 Uiso 0.5 1 calc R U P B -1
H19B H 0.131371 -0.017868 0.744808 0.069 Uiso 0.5 1 calc R U P B -1
H19C H 0.054308 0.031959 0.728280 0.069 Uiso 0.5 1 calc R U P B -1
C20 C 0.2970(5) 0.0667(10) 0.8018(5) 0.0348(13) Uani 0.5 1 d D . P B -1
H20A H 0.323947 0.120630 0.832888 0.052 Uiso 0.5 1 calc R U P B -1
H20B H 0.326552 0.002078 0.791522 0.052 Uiso 0.5 1 calc R U P B -1
H20C H 0.257544 0.037900 0.823839 0.052 Uiso 0.5 1 calc R U P B -1
C21 C 0.2800(6) 0.4660(10) 0.7872(5) 0.0348(13) Uani 0.5 1 d D . P B -1
H21A H 0.325632 0.502591 0.788541 0.052 Uiso 0.5 1 calc R U P B -1
H21B H 0.271530 0.444867 0.834109 0.052 Uiso 0.5 1 calc R U P B -1
H21C H 0.244024 0.519931 0.767747 0.052 Uiso 0.5 1 calc R U P B -1
C22 C 0.0788(5) 0.4049(11) 0.7452(5) 0.0463(18) Uani 0.5 1 d D . P B -1
H22A H 0.047888 0.461824 0.720592 0.069 Uiso 0.5 1 calc R U P B -1
H22B H 0.096470 0.435013 0.790811 0.069 Uiso 0.5 1 calc R U P B -1
H22C H 0.053071 0.333514 0.750578 0.069 Uiso 0.5 1 calc R U P B -1
Al1 Al 0.17307(12) 0.7732(2) 0.32661(11) 0.0388(10) Uani 0.5 1 d D . P C -1
Cl3 Cl 0.1230(3) 0.6129(4) 0.3005(3) 0.0480(8) Uani 0.5 1 d D . P C -1
Cl4 Cl 0.26935(10) 0.7811(2) 0.28281(12) 0.0541(8) Uani 0.5 1 d D . P C -1
Cl5 Cl 0.19118(15) 0.7875(3) 0.43590(11) 0.0723(10) Uani 0.5 1 d D . P C -1
Cl6 Cl 0.1066(3) 0.9082(5) 0.2854(3) 0.0585(12) Uani 0.5 1 d D . P C -1
Al2 Al 0.20579(18) 0.7492(11) 0.91598(17) 0.0289(7) Uani 0.3542(14) 1 d D U P D -1
Cl7 Cl 0.1512(5) 0.5900(6) 0.9213(4) 0.0329(6) Uani 0.3542(14) 1 d D . P D -1
Cl8 Cl 0.1402(4) 0.8943(6) 0.9278(4) 0.0329(6) Uani 0.3542(14) 1 d D . P D -1
Cl9 Cl 0.2470(3) 0.7620(11) 0.82001(19) 0.0756(18) Uani 0.3542(14) 1 d D . P D -1
Cl10 Cl 0.28912(14) 0.752(2) 0.99809(18) 0.0511(8) Uani 0.3542(14) 1 d D U P D -1
Al2' Al 0.1888(6) 0.7586(17) 0.9035(6) 0.030(3) Uani 0.0839(13) 1 d D U P E -5
Cl7' Cl 0.1272(8) 0.6151(17) 0.9275(11) 0.0329(6) Uani 0.0839(13) 1 d D . P E -5
Cl8' Cl 0.1417(13) 0.915(2) 0.9312(15) 0.0329(6) Uani 0.0839(13) 1 d D . P E -5
Cl9' Cl 0.1960(10) 0.759(3) 0.7954(6) 0.0756(18) Uani 0.0839(13) 1 d D . P E -5
Cl0' Cl 0.2902(5) 0.745(3) 0.9590(8) 0.0511(8) Uani 0.0839(13) 1 d D . P E -5
Al2" Al 0.1834(6) 0.750000 0.8883(7) 0.027(3) Uani 0.124(2) 2 d DS TU P F 6
Cl7" Cl 0.1410(13) 0.5995(17) 0.9303(13) 0.0329(6) Uani 0.0619(12) 1 d D . P F 6
Cl8" Cl 0.1410(13) 0.9003(18) 0.9305(13) 0.0329(6) Uani 0.0619(12) 1 d D . P F 6
Cl9" Cl 0.1592(9) 0.750000 0.7791(6) 0.0756(18) Uani 0.124(2) 2 d DS T P F 6
Cl0" Cl 0.2933(6) 0.750000 0.9141(9) 0.0511(8) Uani 0.124(2) 2 d DS T P F 6
O30 O -0.0659(7) 0.8030(10) 0.7150(5) 0.103(4) Uani 0.353(8) 1 d D . P G -1
C23 C -0.0169(19) 0.706(3) 0.7278(10) 0.093(6) Uani 0.353(8) 1 d D . P G -1
H23A H -0.030665 0.640504 0.696437 0.111 Uiso 0.353(8) 1 calc R U P G -1
H23B H 0.030928 0.729507 0.721429 0.111 Uiso 0.353(8) 1 calc R U P G -1
C24 C -0.0219(14) 0.675(2) 0.7985(9) 0.073(6) Uani 0.353(8) 1 d D . P G -1
H24A H 0.019825 0.633542 0.820024 0.088 Uiso 0.353(8) 1 calc R U P G -1
H24B H -0.064114 0.629470 0.803936 0.088 Uiso 0.353(8) 1 calc R U P G -1
C25 C -0.0265(14) 0.808(3) 0.8274(10) 0.088(7) Uani 0.353(8) 1 d D . P G -1
H25A H -0.034891 0.811508 0.876440 0.105 Uiso 0.353(8) 1 calc R U P G -1
H25B H 0.014867 0.854759 0.820259 0.105 Uiso 0.353(8) 1 calc R U P G -1
C26 C -0.0868(13) 0.840(3) 0.7810(7) 0.092(6) Uani 0.353(8) 1 d D . P G -1
H26A H -0.095466 0.923876 0.781732 0.110 Uiso 0.353(8) 1 calc R U P G -1
H26B H -0.128762 0.798451 0.791946 0.110 Uiso 0.353(8) 1 calc R U P G -1
O31 O 0.4631(6) 0.6438(8) 0.4810(5) 0.091(3) Uani 0.5 1 d D . P H -1
C27 C 0.4514(6) 0.6945(9) 0.5429(6) 0.066(3) Uani 0.5 1 d D . P H -1
H27A H 0.493898 0.733941 0.564062 0.079 Uiso 0.5 1 calc R U P H -1
H27B H 0.438290 0.635345 0.575544 0.079 Uiso 0.5 1 calc R U P H -1
C28 C 0.3936(7) 0.7797(8) 0.5274(6) 0.075(4) Uani 0.5 1 d D . P H -1
H28A H 0.396679 0.842950 0.561590 0.090 Uiso 0.5 1 calc R U P H -1
H28B H 0.347519 0.742323 0.525672 0.090 Uiso 0.5 1 calc R U P H -1
C29 C 0.4076(10) 0.8224(12) 0.4563(7) 0.090(5) Uani 0.5 1 d D . P H -1
H29A H 0.364350 0.847104 0.428206 0.108 Uiso 0.5 1 calc R U P H -1
H29B H 0.441326 0.886735 0.459928 0.108 Uiso 0.5 1 calc R U P H -1
C30 C 0.4377(10) 0.7156(10) 0.4267(6) 0.105(6) Uani 0.5 1 d D . P H -1
H30A H 0.401307 0.675242 0.395872 0.126 Uiso 0.5 1 calc R U P H -1
H30B H 0.475611 0.737202 0.399395 0.126 Uiso 0.5 1 calc R U P H -1
O32 O -0.0564(3) 0.7678(12) 0.0119(3) 0.044(3) Uani 0.5 1 d D . P I -1
C31 C -0.0041(6) 0.8320(10) 0.0511(8) 0.061(3) Uani 0.5 1 d D . P I -1
H31A H -0.024661 0.880543 0.085137 0.073 Uiso 0.5 1 calc R U P I -1
H31B H 0.019653 0.882876 0.020593 0.073 Uiso 0.5 1 calc R U P I -1
C32 C 0.0471(4) 0.748(3) 0.0878(5) 0.068(3) Uani 0.5 1 d D . P I -1
H32A H 0.055789 0.766187 0.137599 0.082 Uiso 0.5 1 calc R U P I -1
H32B H 0.091743 0.750198 0.067904 0.082 Uiso 0.5 1 calc R U P I -1
C33 C 0.0128(6) 0.6316(12) 0.0765(7) 0.068(4) Uani 0.5 1 d D . P I -1
H33A H -0.014460 0.611388 0.114569 0.082 Uiso 0.5 1 calc R U P I -1
H33B H 0.047344 0.570299 0.071482 0.082 Uiso 0.5 1 calc R U P I -1
C34 C -0.0340(5) 0.6515(9) 0.0092(5) 0.049(2) Uani 0.5 1 d D . P I -1
H34A H -0.008037 0.639102 -0.030922 0.059 Uiso 0.5 1 calc R U P I -1
H34B H -0.074204 0.598462 0.005538 0.059 Uiso 0.5 1 calc R U P I -1
O30' O -0.0659(7) 0.8030(10) 0.7150(5) 0.103(4) Uani 0.147(8) 1 d D . P G -5
C23' C -0.017(4) 0.707(6) 0.7116(17) 0.093(6) Uani 0.147(8) 1 d D . P G -5
H23C H -0.040748 0.631603 0.707430 0.111 Uiso 0.147(8) 1 calc R U P G -5
H23D H 0.011560 0.716220 0.672866 0.111 Uiso 0.147(8) 1 calc R U P G -5
C24' C 0.0249(16) 0.719(4) 0.7773(15) 0.073(6) Uani 0.147(8) 1 d D . P G -5
H24C H 0.053712 0.789241 0.780302 0.088 Uiso 0.147(8) 1 calc R U P G -5
H24D H 0.054311 0.650355 0.789569 0.088 Uiso 0.147(8) 1 calc R U P G -5
C25' C -0.0419(19) 0.728(5) 0.8228(14) 0.088(7) Uani 0.147(8) 1 d D . P G -5
H25C H -0.073895 0.661398 0.815612 0.105 Uiso 0.147(8) 1 calc R U P G -5
H25D H -0.027652 0.739859 0.872682 0.105 Uiso 0.147(8) 1 calc R U P G -5
C26' C -0.069(4) 0.830(6) 0.7882(10) 0.092(6) Uani 0.147(8) 1 d D . P G -5
H26C H -0.040006 0.898134 0.802603 0.110 Uiso 0.147(8) 1 calc R U P G -5
H26D H -0.117314 0.845200 0.797413 0.110 Uiso 0.147(8) 1 calc R U P G -5

loop_
_atom_site_aniso_label
_atom_site_aniso_U_11
_atom_site_aniso_U_22
_atom_site_aniso_U_33
_atom_site_aniso_U_23
_atom_site_aniso_U_13
_atom_site_aniso_U_12
V1 0.0218(4) 0.0255(4) 0.0156(3) 0.000 0.0025(3) 0.000
V2 0.0274(3) 0.0260(3) 0.0209(3) -0.0017(2) 0.0053(2) -0.0046(2)
V3 0.0307(4) 0.0252(4) 0.0169(3) 0.000 0.0043(3) 0.000
Ti1 0.0272(3) 0.0269(3) 0.0193(3) 0.0019(2) 0.0021(2) 0.0051(2)
Cl1 0.0582(9) 0.0538(9) 0.0195(5) 0.000 0.0101(5) 0.000
O1 0.0264(17) 0.041(2) 0.0216(16) 0.000 0.0033(13) 0.000
O2 0.0394(15) 0.0399(16) 0.0346(14) -0.0054(12) 0.0078(11) -0.0135(12)
O3 0.0410(15) 0.0435(16) 0.0302(13) 0.0080(12) 0.0066(11) 0.0173(13)
O4 0.0438(15) 0.0198(12) 0.0297(12) 0.0014(10) 0.0105(11) 0.0025(11)
O5 0.0279(12) 0.0290(13) 0.0192(10) -0.0053(9) 0.0017(9) -0.0050(10)
O6 0.0277(12) 0.0303(13) 0.0200(10) 0.0015(9) 0.0057(9) 0.0069(10)
O7 0.0349(13) 0.0330(14) 0.0247(11) 0.0043(10) 0.0115(10) -0.0015(11)
O8 0.0370(14) 0.0421(15) 0.0210(11) 0.0101(11) 0.0041(10) 0.0109(12)
O9 0.0221(16) 0.038(2) 0.0225(15) 0.000 0.0035(12) 0.000
O10 0.0197(16) 0.046(2) 0.0197(15) 0.000 -0.0012(12) 0.000
O11 0.0207(15) 0.0204(15) 0.0179(14) 0.000 0.0043(11) 0.000
C1 0.062(3) 0.076(4) 0.050(3) 0.016(3) 0.013(2) 0.044(3)
C2 0.078(4) 0.027(2) 0.079(4) 0.016(2) -0.027(3) -0.016(2)
C3 0.051(2) 0.038(2) 0.0288(18) -0.0145(16) 0.0096(16) -0.0161(18)
C4 0.048(4) 0.038(5) 0.031(3) 0.004(3) 0.018(3) 0.018(3)
C4' 0.048(4) 0.038(5) 0.031(3) 0.004(3) 0.018(3) 0.018(3)
C5 0.046(2) 0.046(2) 0.037(2) -0.0019(18) 0.0235(18) -0.0119(19)
C6 0.072(3) 0.045(2) 0.0240(17) 0.0131(17) 0.0100(18) 0.015(2)
C7 0.026(3) 0.053(4) 0.038(3) 0.000 -0.004(2) 0.000
C8 0.030(3) 0.063(4) 0.026(2) 0.000 -0.004(2) 0.000
V4 0.0345(5) 0.0327(10) 0.0190(4) -0.008(3) 0.0067(4) -0.008(3)
V5 0.0327(17) 0.0278(13) 0.0262(3) -0.0017(7) 0.0063(4) -0.0015(7)
V6 0.0365(11) 0.0252(18) 0.0213(4) -0.0030(6) 0.0075(6) -0.0025(6)
V7 0.0365(11) 0.0252(18) 0.0213(4) -0.0030(6) 0.0075(6) -0.0025(6)
Ti2 0.0333(5) 0.015(5) 0.0188(4) 0.0002(8) 0.0082(3) 0.0001(8)
Ti3 0.0327(17) 0.0278(13) 0.0262(3) -0.0017(7) 0.0063(4) -0.0015(7)
Cl2 0.0584(19) 0.0796(17) 0.0503(11) -0.0020(13) 0.0021(15) -0.0072(13)
O12 0.044(2) 0.017(10) 0.0212(17) -0.003(2) 0.0076(15) -0.001(2)
O13 0.032(3) 0.034(4) 0.0347(15) -0.009(2) -0.0024(16) -0.0042(18)
O14 0.032(3) 0.034(4) 0.0347(15) -0.009(2) -0.0024(16) -0.0042(18)
O15 0.043(2) 0.021(13) 0.0251(17) 0.004(3) 0.0110(15) -0.001(3)
O16 0.0584(19) 0.0796(17) 0.0503(11) -0.0020(13) 0.0021(15) -0.0072(13)
O17 0.0404(15) 0.026(3) 0.0186(15) 0.001(2) 0.0017(12) 0.001(3)
O18 0.0372(15) 0.017(4) 0.0240(13) -0.003(2) 0.0096(11) -0.002(2)
O19 0.0372(15) 0.017(4) 0.0240(13) -0.003(2) 0.0096(11) -0.002(2)
O20 0.0404(15) 0.026(3) 0.0186(15) 0.001(2) 0.0017(12) 0.001(3)
O21 0.0299(13) 0.0225(12) 0.0275(9) -0.0028(14) 0.0063(10) -0.0024(13)
O22 0.0299(13) 0.0225(12) 0.0275(9) -0.0028(14) 0.0063(10) -0.0024(13)
O23 0.0299(13) 0.0225(12) 0.0275(9) -0.0028(14) 0.0063(10) -0.0024(13)
O24 0.0299(13) 0.0225(12) 0.0275(9) -0.0028(14) 0.0063(10) -0.0024(13)
O25 0.032(2) 0.019(5) 0.0273(12) -0.0005(18) 0.0109(11) -0.0012(17)
O26 0.036(3) 0.025(2) 0.0152(19) 0.001(3) 0.0000(18) 0.003(3)
O27 0.036(3) 0.025(2) 0.0152(19) 0.001(3) 0.0000(18) 0.003(3)
O28 0.032(2) 0.019(5) 0.0273(12) -0.0005(18) 0.0109(11) -0.0012(17)
O29 0.0288(17) 0.0216(16) 0.0158(14) 0.000 0.0034(12) 0.000
C9 0.100(6) 0.049(14) 0.027(3) 0.005(5) 0.028(4) 0.001(6)
C10 0.0584(19) 0.0796(17) 0.0503(11) -0.0020(13) 0.0021(15) -0.0072(13)
C11 0.055(4) 0.055(4) 0.026(3) -0.006(3) 0.000(2) -0.001(3)
C12 0.050(3) 0.041(3) 0.031(3) -0.010(2) 0.014(2) -0.001(3)
C13 0.050(3) 0.041(3) 0.031(3) -0.010(2) 0.014(2) -0.001(3)
C14 0.055(4) 0.055(4) 0.026(3) -0.006(3) 0.000(2) -0.001(3)
C15 0.094(5) 0.027(3) 0.091(6) -0.010(10) -0.016(4) 0.028(8)
C16 0.027(3) 0.053(5) 0.049(4) -0.023(12) -0.001(3) -0.008(12)
C17 0.094(5) 0.027(3) 0.091(6) -0.010(10) -0.016(4) 0.028(8)
C18 0.022(3) 0.10(3) 0.082(6) -0.008(14) 0.009(3) -0.016(13)
C19 0.040(5) 0.065(7) 0.037(3) 0.003(3) 0.016(3) 0.007(3)
C20 0.045(5) 0.038(5) 0.021(3) 0.003(2) 0.003(3) 0.006(3)
C21 0.045(5) 0.038(5) 0.021(3) 0.003(2) 0.003(3) 0.006(3)
C22 0.040(5) 0.065(7) 0.037(3) 0.003(3) 0.016(3) 0.007(3)
Al1 0.0397(11) 0.042(3) 0.0367(10) 0.0033(10) 0.0112(8) 0.0015(10)
Cl3 0.048(2) 0.044(2) 0.055(2) -0.0069(16) 0.0186(17) 0.0034(15)
Cl4 0.0359(9) 0.069(2) 0.0594(12) 0.0094(11) 0.0127(8) 0.0025(9)
Cl5 0.0862(18) 0.093(3) 0.0369(10) 0.0008(11) 0.0041(11) -0.0157(15)
Cl6 0.051(3) 0.055(2) 0.073(3) 0.0240(17) 0.0184(19) 0.0098(16)
Al2 0.0343(18) 0.0239(14) 0.0296(14) 0.001(8) 0.0083(13) 0.002(8)
Cl7 0.0275(18) 0.0303(14) 0.0412(12) -0.0026(15) 0.0053(10) 0.0000(15)
Cl8 0.0275(18) 0.0303(14) 0.0412(12) -0.0026(15) 0.0053(10) 0.0000(15)
Cl9 0.143(3) 0.030(4) 0.0680(19) -0.007(2) 0.072(2) -0.005(3)
Cl10 0.0376(10) 0.0335(15) 0.0768(18) -0.002(9) -0.0162(13) -0.001(9)
Al2' 0.030(6) 0.019(5) 0.040(7) 0.002(7) 0.006(5) 0.005(7)
Cl7' 0.0275(18) 0.0303(14) 0.0412(12) -0.0026(15) 0.0053(10) 0.0000(15)
Cl8' 0.0275(18) 0.0303(14) 0.0412(12) -0.0026(15) 0.0053(10) 0.0000(15)
Cl9' 0.143(3) 0.030(4) 0.0680(19) -0.007(2) 0.072(2) -0.005(3)
Cl0' 0.0376(10) 0.0335(15) 0.0768(18) -0.002(9) -0.0162(13) -0.001(9)
Al2" 0.026(5) 0.020(5) 0.037(6) 0.000 0.007(5) 0.000
Cl7" 0.0275(18) 0.0303(14) 0.0412(12) -0.0026(15) 0.0053(10) 0.0000(15)
Cl8" 0.0275(18) 0.0303(14) 0.0412(12) -0.0026(15) 0.0053(10) 0.0000(15)
Cl9" 0.143(3) 0.030(4) 0.0680(19) -0.007(2) 0.072(2) -0.005(3)
Cl0" 0.0376(10) 0.0335(15) 0.0768(18) -0.002(9) -0.0162(13) -0.001(9)
O30 0.150(10) 0.094(8) 0.068(6) 0.013(5) 0.019(7) 0.032(8)
C23 0.105(12) 0.079(11) 0.088(13) -0.020(11) -0.014(13) 0.020(10)
C24 0.081(13) 0.082(14) 0.055(10) 0.013(11) 0.007(10) 0.035(11)
C25 0.102(15) 0.10(2) 0.065(9) -0.028(15) 0.016(11) -0.043(13)
C26 0.074(16) 0.128(14) 0.067(9) -0.024(9) -0.017(8) 0.067(11)
O31 0.107(8) 0.070(6) 0.100(8) 0.002(5) 0.023(6) 0.027(6)
C27 0.058(6) 0.059(6) 0.074(7) 0.007(6) -0.016(5) -0.008(5)
C28 0.112(10) 0.043(8) 0.071(7) 0.006(5) 0.014(7) -0.004(6)
C29 0.141(15) 0.069(9) 0.056(8) 0.005(7) -0.002(9) 0.034(10)
C30 0.206(18) 0.073(13) 0.040(6) -0.010(6) 0.023(8) -0.006(10)
O32 0.038(3) 0.044(10) 0.048(3) 0.010(4) -0.007(2) 0.003(4)
C31 0.036(6) 0.049(7) 0.093(10) 0.000(7) -0.010(6) -0.003(5)
C32 0.044(4) 0.075(7) 0.078(6) 0.026(19) -0.019(4) 0.00(2)
C33 0.040(6) 0.081(10) 0.080(9) 0.038(7) -0.012(6) -0.006(6)
C34 0.035(5) 0.055(6) 0.056(6) 0.014(5) -0.007(4) 0.000(4)
O30' 0.150(10) 0.094(8) 0.068(6) 0.013(5) 0.019(7) 0.032(8)
C23' 0.105(12) 0.079(11) 0.088(13) -0.020(11) -0.014(13) 0.020(10)
C24' 0.081(13) 0.082(14) 0.055(10) 0.013(11) 0.007(10) 0.035(11)
C25' 0.102(15) 0.10(2) 0.065(9) -0.028(15) 0.016(11) -0.043(13)
C26' 0.074(16) 0.128(14) 0.067(9) -0.024(9) -0.017(8) 0.067(11)

loop_
_atom_type_symbol
_atom_type_description
_atom_type_scat_dispersion_real
_atom_type_scat_dispersion_imag
_atom_type_scat_source
C C 0.0033 0.0016 'International Tables Vol C Tables 4.2.6.8 and 6.1.1.4'
H H 0.0000 0.0000 'International Tables Vol C Tables 4.2.6.8 and 6.1.1.4'
O O 0.0106 0.0060 'International Tables Vol C Tables 4.2.6.8 and 6.1.1.4'
Al Al 0.0645 0.0514 'International Tables Vol C Tables 4.2.6.8 and 6.1.1.4'
Cl Cl 0.1484 0.1585 'International Tables Vol C Tables 4.2.6.8 and 6.1.1.4'
Ti Ti 0.2776 0.4457 'International Tables Vol C Tables 4.2.6.8 and 6.1.1.4'
V V 0.3005 0.5294 'International Tables Vol C Tables 4.2.6.8 and 6.1.1.4'

loop_
_geom_angle_atom_site_label_1
_geom_angle_atom_site_label_2
_geom_angle_atom_site_label_3
_geom_angle
_geom_angle_site_symmetry_1
_geom_angle_site_symmetry_3
O1 V1 O5 100.65(11) . 4_565
O1 V1 O5 100.64(11) . .
O5 V1 O5 89.26(14) 4_565 .
O1 V1 O6 103.69(11) . .
O5 V1 O6 155.66(10) 4_565 .
O5 V1 O6 86.99(10) . .
O1 V1 O6 103.69(11) . 4_565
O5 V1 O6 86.99(10) 4_565 4_565
O5 V1 O6 155.66(10) . 4_565
O6 V1 O6 86.59(14) . 4_565
O1 V1 O11 178.86(15) . .
O5 V1 O11 80.15(8) 4_565 .
O5 V1 O11 80.15(8) . .
O6 V1 O11 75.51(8) . .
O6 V1 O11 75.51(8) 4_565 .
O1 V1 Ti1 137.83(9) . .
O5 V1 Ti1 121.51(7) 4_565 .
O5 V1 Ti1 80.52(7) . .
O6 V1 Ti1 34.18(6) . .
O6 V1 Ti1 81.02(7) 4_565 .
O11 V1 Ti1 41.39(5) . .
O1 V1 Ti1 137.83(9) . 4_565
O5 V1 Ti1 80.52(7) 4_565 4_565
O5 V1 Ti1 121.51(7) . 4_565
O6 V1 Ti1 81.01(7) . 4_565
O6 V1 Ti1 34.18(6) 4_565 4_565
O11 V1 Ti1 41.39(5) . 4_565
Ti1 V1 Ti1 58.59(3) . 4_565
O2 V2 O5 101.85(12) . .
O2 V2 O7 100.79(12) . .
O5 V2 O7 157.35(10) . .
O2 V2 O9 102.80(13) . .
O5 V2 O9 86.94(12) . .
O7 V2 O9 88.88(12) . .
O2 V2 O4 100.77(13) . .
O5 V2 O4 87.28(10) . .
O7 V2 O4 87.71(10) . .
O9 V2 O4 156.41(11) . .
O2 V2 O11 176.56(12) . .
O5 V2 O11 79.63(10) . .
O7 V2 O11 77.72(10) . .
O9 V2 O11 80.33(9) . .
O4 V2 O11 76.14(9) . .
O2 V2 Ti1 135.64(11) . .
O5 V2 Ti1 81.08(7) . .
O7 V2 Ti1 82.21(8) . .
O9 V2 Ti1 121.55(8) . .
O4 V2 Ti1 34.87(7) . .
O11 V2 Ti1 41.29(5) . .
O8 V3 O8 89.59(17) 4_565 .
O8 V3 O7 165.53(10) 4_565 .
O8 V3 O7 89.78(11) . .
O8 V3 O7 89.78(11) 4_565 4_565
O8 V3 O7 165.53(10) . 4_565
O7 V3 O7 87.23(15) . 4_565
O8 V3 O11 80.90(9) 4_565 .
O8 V3 O11 80.91(9) . .
O7 V3 O11 84.72(9) . .
O7 V3 O11 84.72(9) 4_565 .
O8 V3 Cl1 97.12(8) 4_565 .
O8 V3 Cl1 97.12(8) . .
O7 V3 Cl1 97.30(8) . .
O7 V3 Cl1 97.31(8) 4_565 .
O11 V3 Cl1 177.19(10) . .
O8 V3 Ti1 85.67(8) 4_565 .
O8 V3 Ti1 37.76(7) . .
O7 V3 Ti1 85.00(7) . .
O7 V3 Ti1 127.79(7) 4_565 .
O11 V3 Ti1 43.19(6) . .
Cl1 V3 Ti1 134.88(4) . .
O8 V3 Ti1 37.76(7) 4_565 4_565
O8 V3 Ti1 85.67(8) . 4_565
O7 V3 Ti1 127.80(7) . 4_565
O7 V3 Ti1 85.00(7) 4_565 4_565
O11 V3 Ti1 43.20(6) . 4_565
Cl1 V3 Ti1 134.88(4) . 4_565
Ti1 V3 Ti1 60.98(3) . 4_565
O3 Ti1 O6 99.19(11) . .
O3 Ti1 O8 97.58(11) . .
O6 Ti1 O8 163.23(10) . .
O3 Ti1 O4 99.51(13) . .
O6 Ti1 O4 89.47(10) . .
O8 Ti1 O4 88.13(11) . .
O3 Ti1 O10 97.71(13) . .
O6 Ti1 O10 89.30(12) . .
O8 Ti1 O10 88.09(12) . .
O4 Ti1 O10 162.71(11) . .
O3 Ti1 O11 176.56(12) . .
O6 Ti1 O11 82.52(10) . .
O8 Ti1 O11 80.71(11) . .
O4 Ti1 O11 83.45(9) . .
O10 Ti1 O11 79.29(10) . .
O3 Ti1 V3 135.18(9) . .
O6 Ti1 V3 125.63(7) . .
O8 Ti1 V3 37.60(7) . .
O4 Ti1 V3 83.08(7) . .
O10 Ti1 V3 83.64(9) . .
O11 Ti1 V3 43.17(8) . .
O3 Ti1 Ti1 134.74(10) . 4_565
O6 Ti1 Ti1 83.67(7) . 4_565
O8 Ti1 Ti1 84.28(8) . 4_565
O4 Ti1 Ti1 125.73(7) . 4_565
O10 Ti1 Ti1 37.04(7) . 4_565
O11 Ti1 Ti1 42.29(6) . 4_565
V3 Ti1 Ti1 59.510(14) . 4_565
O3 Ti1 V1 134.49(9) . .
O6 Ti1 V1 35.30(7) . .
O8 Ti1 V1 127.93(8) . .
O4 Ti1 V1 83.87(7) . .
O10 Ti1 V1 85.18(8) . .
O11 Ti1 V1 47.30(8) . .
V3 Ti1 V1 90.33(2) . .
Ti1 Ti1 V1 60.707(13) 4_565 .
O3 Ti1 V2 134.13(11) . .
O6 Ti1 V2 84.25(7) . .
O8 Ti1 V2 84.37(8) . .
O4 Ti1 V2 34.62(7) . .
O10 Ti1 V2 128.14(8) . .
O11 Ti1 V2 48.86(6) . .
V3 Ti1 V2 60.32(2) . .
Ti1 Ti1 V2 91.119(15) 4_565 .
V1 Ti1 V2 61.148(19) . .
C1 O3 Ti1 175.5(3) . .
C2 O4 V2 120.7(3) . .
C2 O4 Ti1 125.1(3) . .
V2 O4 Ti1 110.51(12) . .
C3 O5 V2 118.1(2) . .
C3 O5 V1 117.1(2) . .
V2 O5 V1 113.76(11) . .
C4 O6 Ti1 126.4(4) . .
C4' O6 Ti1 119.3(4) . .
C4 O6 V1 122.9(4) . .
C4' O6 V1 120.5(4) . .
Ti1 O6 V1 110.51(11) . .
C5 O7 V2 117.8(2) . .
C5 O7 V3 127.8(2) . .
V2 O7 V3 109.19(11) . .
C6 O8 V3 128.9(2) . .
C6 O8 Ti1 124.7(2) . .
V3 O8 Ti1 104.64(11) . .
C7 O9 V2 117.62(12) . 4_565
C7 O9 V2 117.62(12) . .
V2 O9 V2 114.55(16) 4_565 .
C8 O10 Ti1 122.54(12) . 4_565
C8 O10 Ti1 122.54(12) . .
Ti1 O10 Ti1 105.93(15) 4_565 .
V3 O11 Ti1 93.64(10) . .
V3 O11 Ti1 93.64(10) . 4_565
Ti1 O11 Ti1 95.43(12) . 4_565
V3 O11 V1 172.64(15) . .
Ti1 O11 V1 91.31(9) . .
Ti1 O11 V1 91.31(9) 4_565 .
V3 O11 V2 88.32(9) . .
Ti1 O11 V2 89.86(3) . .
Ti1 O11 V2 174.23(12) 4_565 .
V1 O11 V2 86.24(9) . .
V3 O11 V2 88.32(9) . 4_565
Ti1 O11 V2 174.23(12) . 4_565
Ti1 O11 V2 89.86(3) 4_565 4_565
V1 O11 V2 86.24(9) . 4_565
V2 O11 V2 84.77(10) . 4_565
O3 C1 H1A 109.5 . .
O3 C1 H1B 109.5 . .
H1A C1 H1B 109.5 . .
O3 C1 H1C 109.5 . .
H1A C1 H1C 109.5 . .
H1B C1 H1C 109.5 . .
O4 C2 H2A 109.5 . .
O4 C2 H2B 109.5 . .
H2A C2 H2B 109.5 . .
O4 C2 H2C 109.5 . .
H2A C2 H2C 109.5 . .
H2B C2 H2C 109.5 . .
O5 C3 H3D 109.5 . .
O5 C3 H3E 109.5 . .
H3D C3 H3E 109.5 . .
O5 C3 H3F 109.5 . .
H3D C3 H3F 109.5 . .
H3E C3 H3F 109.5 . .
O6 C4 H4A 109.5 . .
O6 C4 H4B 109.5 . .
H4A C4 H4B 109.5 . .
O6 C4 H4C 109.5 . .
H4A C4 H4C 109.5 . .
H4B C4 H4C 109.5 . .
O6 C4' H4D 109.5 . .
O6 C4' H4E 109.5 . .
H4D C4' H4E 109.5 . .
O6 C4' H4F 109.5 . .
H4D C4' H4F 109.5 . .
H4E C4' H4F 109.5 . .
O7 C5 H5D 109.5 . .
O7 C5 H5E 109.5 . .
H5D C5 H5E 109.5 . .
O7 C5 H5F 109.5 . .
H5D C5 H5F 109.5 . .
H5E C5 H5F 109.5 . .
O8 C6 H6D 109.5 . .
O8 C6 H6E 109.5 . .
H6D C6 H6E 109.5 . .
O8 C6 H6F 109.5 . .
H6D C6 H6F 109.5 . .
H6E C6 H6F 109.5 . .
O9 C7 H7D 109.5 . .
O9 C7 H7E 109.5 . .
H7D C7 H7E 109.5 . .
O9 C7 H7F 109.5 . .
H7D C7 H7F 109.5 . .
H7E C7 H7F 109.5 . .
O9 C7 H7D 109.5(3) . 4_565
O9 C7 H7E 109.5(7) . 4_565
H7D C7 H7E 109.5 4_565 4_565
O9 C7 H7F 109.5(9) . 4_565
H7D C7 H7F 109.5 4_565 4_565
H7E C7 H7F 109.5 4_565 4_565
O10 C8 H8D 109.5 . .
O10 C8 H8E 109.5 . .
H8D C8 H8E 109.5 . .
O10 C8 H8F 109.5 . .
H8D C8 H8F 109.5 . .
H8E C8 H8F 109.5 . .
O10 C8 H8D 109.5(7) . 4_565
O10 C8 H8E 109.5(9) . 4_565
H8D C8 H8E 109.5 4_565 4_565
O10 C8 H8F 109.47(18) . 4_565
H8D C8 H8F 109.5 4_565 4_565
H8E C8 H8F 109.5 4_565 4_565
O12 V4 O20 95.3(7) . .
O12 V4 O18 103.8(6) . .
O20 V4 O18 160.9(4) . .
O12 V4 O19 98.5(7) . .
O20 V4 O19 89.5(7) . .
O18 V4 O19 86.66(18) . .
O12 V4 O17 104.7(7) . .
O20 V4 O17 88.6(2) . .
O18 V4 O17 87.7(6) . .
O19 V4 O17 156.8(4) . .
O12 V4 O29 174.3(8) . .
O20 V4 O29 79.2(3) . .
O18 V4 O29 81.8(3) . .
O19 V4 O29 80.4(3) . .
O17 V4 O29 76.5(3) . .
O12 V4 Ti3 132.0(7) . .
O20 V4 Ti3 37.5(3) . .
O18 V4 Ti3 123.5(3) . .
O19 V4 Ti3 78.4(3) . .
O17 V4 Ti3 86.2(4) . .
O29 V4 Ti3 42.33(17) . .
O21 V5 O25 91.7(3) . .
O21 V5 O17 83.0(4) . .
O25 V5 O17 162.3(8) . .
O21 V5 O24 162.9(7) . .
O25 V5 O24 88.4(3) . .
O17 V5 O24 91.8(4) . .
O21 V5 O29 83.8(4) . .
O25 V5 O29 79.7(5) . .
O17 V5 O29 83.0(6) . .
O24 V5 O29 79.3(3) . .
O21 V5 Cl2 94.7(4) . .
O25 V5 Cl2 99.9(6) . .
O17 V5 Cl2 97.4(5) . .
O24 V5 Cl2 102.1(4) . .
O29 V5 Cl2 178.48(18) . .
O21 V5 Ti2 83.0(4) . .
O25 V5 Ti2 36.1(5) . .
O17 V5 Ti2 126.2(6) . .
O24 V5 Ti2 87.0(4) . .
O29 V5 Ti2 44.0(3) . .
Cl2 V5 Ti2 135.4(4) . .
O21 V5 Ti3 126.5(7) . .
O25 V5 Ti3 82.8(4) . .
O17 V5 Ti3 86.8(6) . .
O24 V5 Ti3 36.62(13) . .
O29 V5 Ti3 42.7(3) . .
Cl2 V5 Ti3 138.8(4) . .
Ti2 V5 Ti3 61.9(4) . .
O13 V6 O22 101.9(4) . .
O13 V6 O26 104.8(6) . .
O22 V6 O26 91.5(5) . .
O13 V6 O18 102.0(7) . .
O22 V6 O18 88.4(4) . .
O26 V6 O18 152.6(9) . .
O13 V6 O21 105.7(5) . .
O22 V6 O21 152.2(7) . .
O26 V6 O21 78.6(4) . .
O18 V6 O21 88.8(3) . .
O13 V6 O29 177.8(3) . .
O22 V6 O29 80.2(4) . .
O26 V6 O29 74.4(7) . .
O18 V6 O29 78.6(5) . .
O21 V6 O29 72.1(3) . .
O13 V6 Ti2 137.6(4) . .
O22 V6 Ti2 81.7(5) . .
O26 V6 Ti2 33.0(6) . .
O18 V6 Ti2 120.4(6) . .
O21 V6 Ti2 75.9(4) . .
O29 V6 Ti2 41.8(3) . .
O14 V7 O23 95.8(5) . .
O14 V7 O22 103.6(4) . .
O23 V7 O22 159.7(7) . .
O14 V7 O27 107.0(6) . .
O23 V7 O27 96.0(5) . .
O22 V7 O27 84.0(4) . .
O14 V7 O19 98.1(7) . .
O23 V7 O19 84.1(4) . .
O22 V7 O19 87.4(4) . .
O27 V7 O19 154.8(9) . .
O14 V7 O29 174.9(4) . .
O23 V7 O29 79.9(4) . .
O22 V7 O29 80.4(4) . .
O27 V7 O29 76.3(7) . .
O19 V7 O29 78.9(5) . .
O14 V7 Ti3 131.8(4) . .
O23 V7 Ti3 36.0(3) . .
O22 V7 Ti3 124.2(5) . .
O27 V7 Ti3 85.1(6) . .
O19 V7 Ti3 80.3(3) . .
O29 V7 Ti3 43.9(2) . .
O15 Ti2 O26 99.5(12) . .
O15 Ti2 O25 96.5(10) . .
O26 Ti2 O25 95.0(10) . .
O15 Ti2 O27 97.6(11) . .
O26 Ti2 O27 90.47(18) . .
O25 Ti2 O27 163.8(6) . .
O15 Ti2 O28 98.9(12) . .
O26 Ti2 O28 161.2(5) . .
O25 Ti2 O28 86.7(3) . .
O27 Ti2 O28 83.3(9) . .
O15 Ti2 O29 176.5(10) . .
O26 Ti2 O29 83.8(5) . .
O25 Ti2 O29 82.2(4) . .
O27 Ti2 O29 83.3(5) . .
O28 Ti2 O29 77.8(4) . .
O15 Ti2 V5 134.8(11) . .
O26 Ti2 V5 85.0(6) . .
O25 Ti2 V5 38.4(3) . .
O27 Ti2 V5 127.5(5) . .
O28 Ti2 V5 84.8(2) . .
O29 Ti2 V5 44.2(3) . .
O15 Ti2 Ti3 135.0(12) . .
O26 Ti2 Ti3 125.4(4) . .
O25 Ti2 Ti3 82.8(3) . .
O27 Ti2 Ti3 81.6(6) . .
O28 Ti2 Ti3 36.2(3) . .
O29 Ti2 Ti3 41.6(3) . .
V5 Ti2 Ti3 60.23(6) . .
O15 Ti2 V6 134.7(11) . .
O26 Ti2 V6 35.5(4) . .
O25 Ti2 V6 93.7(6) . .
O27 Ti2 V6 82.0(4) . .
O28 Ti2 V6 125.7(3) . .
O29 Ti2 V6 48.7(2) . .
V5 Ti2 V6 64.8(3) . .
Ti3 Ti2 V6 89.9(2) . .
O16 Ti3 O28 97.3(7) . .
O16 Ti3 O24 97.8(5) . .
O28 Ti3 O24 91.1(3) . .
O16 Ti3 O23 97.6(4) . .
O28 Ti3 O23 90.6(3) . .
O24 Ti3 O23 164.2(7) . .
O16 Ti3 O20 99.3(6) . .
O28 Ti3 O20 162.9(9) . .
O24 Ti3 O20 82.4(4) . .
O23 Ti3 O20 91.6(4) . .
O16 Ti3 O29 178.3(4) . .
O28 Ti3 O29 81.7(5) . .
O24 Ti3 O29 81.0(3) . .
O23 Ti3 O29 83.7(4) . .
O20 Ti3 O29 81.7(6) . .
O16 Ti3 V7 129.4(4) . .
O28 Ti3 V7 85.0(4) . .
O24 Ti3 V7 132.8(5) . .
O23 Ti3 V7 31.9(3) . .
O20 Ti3 V7 87.9(4) . .
O29 Ti3 V7 51.8(3) . .
O16 Ti3 V5 136.0(5) . .
O28 Ti3 V5 85.7(4) . .
O24 Ti3 V5 38.25(15) . .
O23 Ti3 V5 126.4(7) . .
O20 Ti3 V5 79.4(5) . .
O29 Ti3 V5 42.8(3) . .
V7 Ti3 V5 94.6(5) . .
O16 Ti3 V4 131.7(4) . .
O28 Ti3 V4 131.0(7) . .
O24 Ti3 V4 84.7(3) . .
O23 Ti3 V4 82.4(4) . .
O20 Ti3 V4 32.9(4) . .
O29 Ti3 V4 49.4(3) . .
V7 Ti3 V4 64.1(2) . .
V5 Ti3 V4 61.7(4) . .
O16 Ti3 Ti2 137.5(5) . .
O28 Ti3 Ti2 40.2(5) . .
O24 Ti3 Ti2 84.7(4) . .
O23 Ti3 Ti2 86.5(4) . .
O20 Ti3 Ti2 123.0(7) . .
O29 Ti3 Ti2 41.4(3) . .
V7 Ti3 Ti2 62.7(3) . .
V5 Ti3 Ti2 57.9(4) . .
V4 Ti3 Ti2 90.8(4) . .
C9 O15 Ti2 165(3) . .
C10 O16 Ti3 176.6(8) . .
C11 O17 V4 119.8(7) . .
C11 O17 V5 127.3(9) . .
V4 O17 V5 109.4(7) . .
C12 O18 V4 118.6(7) . .
C12 O18 V6 117.3(9) . .
V4 O18 V6 114.7(7) . .
C13 O19 V4 117.0(6) . .
C13 O19 V7 115.3(6) . .
V4 O19 V7 114.1(7) . .
C14 O20 V4 124.7(7) . .
C14 O20 Ti3 122.4(8) . .
V4 O20 Ti3 109.6(7) . .
C15 O21 V5 136.0(14) . .
C15 O21 V6 115.1(14) . .
V5 O21 V6 108.7(5) . .
C16 O22 V7 122.5(13) . .
C16 O22 V6 111.3(13) . .
V7 O22 V6 113.51(18) . .
C17 O23 V7 127.6(15) . .
C17 O23 Ti3 119.3(14) . .
V7 O23 Ti3 112.1(6) . .
C18 O24 Ti3 131(3) . .
C18 O24 V5 121(3) . .
Ti3 O24 V5 105.13(18) . .
C19 O25 Ti2 125.5(7) . .
C19 O25 V5 118.9(9) . .
Ti2 O25 V5 105.4(6) . .
C20 O26 Ti2 120.0(9) . .
C20 O26 V6 128.1(12) . .
Ti2 O26 V6 111.5(8) . .
C21 O27 V7 111.5(9) . .
C21 O27 Ti2 125.7(11) . .
V7 O27 Ti2 109.3(8) . .
C22 O28 Ti3 130.4(9) . .
C22 O28 Ti2 117.8(6) . .
Ti3 O28 Ti2 103.6(7) . .
Ti2 O29 Ti3 96.9(5) . .
Ti2 O29 V5 91.8(4) . .
Ti3 O29 V5 94.54(14) . .
Ti2 O29 V6 89.5(4) . .
Ti3 O29 V6 168.16(17) . .
V5 O29 V6 95.18(11) . .
Ti2 O29 V4 174.1(3) . .
Ti3 O29 V4 88.3(3) . .
V5 O29 V4 90.6(2) . .
V6 O29 V4 84.9(2) . .
Ti2 O29 V7 91.2(5) . .
Ti3 O29 V7 84.30(11) . .
V5 O29 V7 176.9(2) . .
V6 O29 V7 85.65(11) . .
V4 O29 V7 86.5(2) . .
O15 C9 H9A 109.5 . .
O15 C9 H9B 109.5 . .
H9A C9 H9B 109.5 . .
O15 C9 H9C 109.5 . .
H9A C9 H9C 109.5 . .
H9B C9 H9C 109.5 . .
O16 C10 H10A 109.5 . .
O16 C10 H10B 109.5 . .
H10A C10 H10B 109.5 . .
O16 C10 H10C 109.5 . .
H10A C10 H10C 109.5 . .
H10B C10 H10C 109.5 . .
O17 C11 H11A 109.5 . .
O17 C11 H11B 109.5 . .
H11A C11 H11B 109.5 . .
O17 C11 H11C 109.5 . .
H11A C11 H11C 109.5 . .
H11B C11 H11C 109.5 . .
O18 C12 H12A 109.5 . .
O18 C12 H12B 109.5 . .
H12A C12 H12B 109.5 . .
O18 C12 H12C 109.5 . .
H12A C12 H12C 109.5 . .
H12B C12 H12C 109.5 . .
O19 C13 H13A 109.5 . .
O19 C13 H13B 109.5 . .
H13A C13 H13B 109.5 . .
O19 C13 H13C 109.5 . .
H13A C13 H13C 109.5 . .
H13B C13 H13C 109.5 . .
O20 C14 H14A 109.5 . .
O20 C14 H14B 109.5 . .
H14A C14 H14B 109.5 . .
O20 C14 H14C 109.5 . .
H14A C14 H14C 109.5 . .
H14B C14 H14C 109.5 . .
O21 C15 H15A 109.5 . .
O21 C15 H15B 109.5 . .
H15A C15 H15B 109.5 . .
O21 C15 H15C 109.5 . .
H15A C15 H15C 109.5 . .
H15B C15 H15C 109.5 . .
O22 C16 H16A 109.5 . .
O22 C16 H16B 109.5 . .
H16A C16 H16B 109.5 . .
O22 C16 H16C 109.5 . .
H16A C16 H16C 109.5 . .
H16B C16 H16C 109.5 . .
O23 C17 H17A 109.5 . .
O23 C17 H17B 109.5 . .
H17A C17 H17B 109.5 . .
O23 C17 H17C 109.5 . .
H17A C17 H17C 109.5 . .
H17B C17 H17C 109.5 . .
O24 C18 H18A 109.5 . .
O24 C18 H18B 109.5 . .
H18A C18 H18B 109.5 . .
O24 C18 H18C 109.5 . .
H18A C18 H18C 109.5 . .
H18B C18 H18C 109.5 . .
O25 C19 H19A 109.5 . .
O25 C19 H19B 109.5 . .
H19A C19 H19B 109.5 . .
O25 C19 H19C 109.5 . .
H19A C19 H19C 109.5 . .
H19B C19 H19C 109.5 . .
O26 C20 H20A 109.5 . .
O26 C20 H20B 109.5 . .
H20A C20 H20B 109.5 . .
O26 C20 H20C 109.5 . .
H20A C20 H20C 109.5 . .
H20B C20 H20C 109.5 . .
O27 C21 H21A 109.5 . .
O27 C21 H21B 109.5 . .
H21A C21 H21B 109.5 . .
O27 C21 H21C 109.5 . .
H21A C21 H21C 109.5 . .
H21B C21 H21C 109.5 . .
O28 C22 H22A 109.5 . .
O28 C22 H22B 109.5 . .
H22A C22 H22B 109.5 . .
O28 C22 H22C 109.5 . .
H22A C22 H22C 109.5 . .
H22B C22 H22C 109.5 . .
Cl6 Al1 Cl5 110.1(2) . .
Cl6 Al1 Cl3 108.33(14) . .
Cl5 Al1 Cl3 108.95(19) . .
Cl6 Al1 Cl4 109.6(2) . .
Cl5 Al1 Cl4 110.30(14) . .
Cl3 Al1 Cl4 109.59(19) . .
Cl9 Al2 Cl10 109.3(2) . .
Cl9 Al2 Cl7 110.0(5) . .
Cl10 Al2 Cl7 108.1(5) . .
Cl9 Al2 Cl8 109.2(5) . .
Cl10 Al2 Cl8 108.3(5) . .
Cl7 Al2 Cl8 111.8(2) . .
Cl9' Al2' Cl7' 108.9(6) . .
Cl9' Al2' Cl8' 109.1(6) . .
Cl7' Al2' Cl8' 110.0(7) . .
Cl9' Al2' Cl0' 109.9(6) . .
Cl7' Al2' Cl0' 109.7(6) . .
Cl8' Al2' Cl0' 109.3(6) . .
Cl9" Al2" Cl0" 109.5(6) . .
Cl9" Al2" Cl8" 109.7(7) . .
Cl0" Al2" Cl8" 109.2(7) . .
Cl9" Al2" Cl8" 109.7(7) . 4_575
Cl0" Al2" Cl8" 109.2(7) . 4_575
Cl8" Al2" Cl8" 109.7(17) . 4_575
Cl9" Al2" Cl7" 109.5(7) . .
Cl0" Al2" Cl7" 109.2(7) . .
Cl8" Al2" Cl7" 109.8(7) . .
Cl8" Al2" Cl7" 0.1(15) 4_575 .
C26 O30 C23 108.4(13) . .
C24 C23 O30 103.8(16) . .
C24 C23 H23A 111.0 . .
O30 C23 H23A 111.0 . .
C24 C23 H23B 111.0 . .
O30 C23 H23B 111.0 . .
H23A C23 H23B 109.0 . .
C23 C24 C25 96.0(17) . .
C23 C24 H24A 112.5 . .
C25 C24 H24A 112.5 . .
C23 C24 H24B 112.5 . .
C25 C24 H24B 112.5 . .
H24A C24 H24B 110.1 . .
C26 C25 C24 95.6(18) . .
C26 C25 H25A 112.6 . .
C24 C25 H25A 112.6 . .
C26 C25 H25B 112.6 . .
C24 C25 H25B 112.6 . .
H25A C25 H25B 110.1 . .
C25 C26 O30 101.0(13) . .
C25 C26 H26A 111.6 . .
O30 C26 H26A 111.6 . .
C25 C26 H26B 111.6 . .
O30 C26 H26B 111.6 . .
H26A C26 H26B 109.4 . .
C27 O31 C30 109.2(10) . .
O31 C27 C28 107.4(8) . .
O31 C27 H27A 110.2 . .
C28 C27 H27A 110.2 . .
O31 C27 H27B 110.2 . .
C28 C27 H27B 110.2 . .
H27A C27 H27B 108.5 . .
C27 C28 C29 100.9(9) . .
C27 C28 H28A 111.6 . .
C29 C28 H28A 111.6 . .
C27 C28 H28B 111.6 . .
C29 C28 H28B 111.6 . .
H28A C28 H28B 109.4 . .
C30 C29 C28 101.4(9) . .
C30 C29 H29A 111.5 . .
C28 C29 H29A 111.5 . .
C30 C29 H29B 111.5 . .
C28 C29 H29B 111.5 . .
H29A C29 H29B 109.3 . .
O31 C30 C29 108.6(9) . .
O31 C30 H30A 110.0 . .
C29 C30 H30A 110.0 . .
O31 C30 H30B 110.0 . .
C29 C30 H30B 110.0 . .
H30A C30 H30B 108.4 . .
C31 O32 C34 108.6(8) . .
O32 C31 C32 107.8(12) . .
O32 C31 H31A 110.1 . .
C32 C31 H31A 110.1 . .
O32 C31 H31B 110.1 . .
C32 C31 H31B 110.1 . .
H31A C31 H31B 108.5 . .
C31 C32 C33 104.8(9) . .
C31 C32 H32A 110.8 . .
C33 C32 H32A 110.8 . .
C31 C32 H32B 110.8 . .
C33 C32 H32B 110.8 . .
H32A C32 H32B 108.9 . .
C32 C33 C34 101.4(8) . .
C32 C33 H33A 111.5 . .
C34 C33 H33A 111.5 . .
C32 C33 H33B 111.5 . .
C34 C33 H33B 111.5 . .
H33A C33 H33B 109.3 . .
O32 C34 C33 105.4(9) . .
O32 C34 H34A 110.7 . .
C33 C34 H34A 110.7 . .
O32 C34 H34B 110.7 . .
C33 C34 H34B 110.7 . .
H34A C34 H34B 108.8 . .
C26' O30' C23' 107.8(18) . .
C24' C23' O30' 101(2) . .
C24' C23' H23C 111.6 . .
O30' C23' H23C 111.6 . .
C24' C23' H23D 111.6 . .
O30' C23' H23D 111.6 . .
H23C C23' H23D 109.4 . .
C23' C24' C25' 95(3) . .
C23' C24' H24C 112.7 . .
C25' C24' H24C 112.7 . .
C23' C24' H24D 112.7 . .
C25' C24' H24D 112.7 . .
H24C C24' H24D 110.2 . .
C26' C25' C24' 94(2) . .
C26' C25' H25C 113.0 . .
C24' C25' H25C 113.0 . .
C26' C25' H25D 113.0 . .
C24' C25' H25D 113.0 . .
H25C C25' H25D 110.4 . .
C25' C26' O30' 103(2) . .
C25' C26' H26C 111.2 . .
O30' C26' H26C 111.2 . .
C25' C26' H26D 111.2 . .
O30' C26' H26D 111.2 . .
H26C C26' H26D 109.1 . .

loop_
_geom_bond_atom_site_label_1
_geom_bond_atom_site_label_2
_geom_bond_distance
_geom_bond_site_symmetry_2
V1 O1 1.598(3) .
V1 O5 2.006(2) 4_565
V1 O5 2.006(2) .
V1 O6 2.006(2) .
V1 O6 2.006(2) 4_565
V1 O11 2.390(3) .
V1 Ti1 3.2508(9) .
V1 Ti1 3.2508(9) 4_565
V2 O2 1.577(3) .
V2 O5 1.947(2) .
V2 O7 1.952(2) .
V2 O9 1.9662(18) .
V2 O4 1.976(3) .
V2 O11 2.454(2) .
V2 Ti1 3.2584(9) .
V3 O8 1.977(3) 4_565
V3 O8 1.977(3) .
V3 O7 1.991(3) .
V3 O7 1.991(3) 4_565
V3 O11 2.149(3) .
V3 Cl1 2.3437(15) .
V3 Ti1 3.1348(9) .
V3 Ti1 3.1349(9) 4_565
Ti1 O3 1.727(3) .
Ti1 O6 1.950(2) .
Ti1 O8 1.984(2) .
Ti1 O4 1.989(3) .
Ti1 O10 1.993(2) .
Ti1 O11 2.150(2) .
Ti1 Ti1 3.1812(13) 4_565
O3 C1 1.422(5) .
O4 C2 1.415(5) .
O5 C3 1.438(4) .
O6 C4 1.449(6) .
O6 C4' 1.453(6) .
O7 C5 1.438(4) .
O8 C6 1.412(4) .
O9 C7 1.449(6) .
O10 C8 1.443(6) .
C1 H1A 0.9800 .
C1 H1B 0.9800 .
C1 H1C 0.9800 .
C2 H2A 0.9800 .
C2 H2B 0.9800 .
C2 H2C 0.9800 .
C3 H3D 0.9800 .
C3 H3E 0.9800 .
C3 H3F 0.9800 .
C4 H4A 0.9800 .
C4 H4B 0.9800 .
C4 H4C 0.9800 .
C4' H4D 0.9800 .
C4' H4E 0.9800 .
C4' H4F 0.9800 .
C5 H5D 0.9800 .
C5 H5E 0.9800 .
C5 H5F 0.9800 .
C6 H6D 0.9800 .
C6 H6E 0.9800 .
C6 H6F 0.9800 .
C7 H7D 0.9800 .
C7 H7E 0.9800 .
C7 H7F 0.9800 .
C7 H7D 0.980(14) 4_565
C7 H7E 0.98(3) 4_565
C7 H7F 0.98(4) 4_565
C8 H8D 0.9800 .
C8 H8E 0.9800 .
C8 H8F 0.9800 .
C8 H8D 0.98(3) 4_565
C8 H8E 0.98(4) 4_565
C8 H8F 0.980(9) 4_565
V4 O12 1.588(4) .
V4 O20 1.845(15) .
V4 O18 1.856(15) .
V4 O19 1.962(15) .
V4 O17 1.995(16) .
V4 O29 2.431(3) .
V4 Ti3 3.200(12) .
V5 O21 1.937(7) .
V5 O25 1.993(7) .
V5 O17 2.009(11) .
V5 O24 2.032(6) .
V5 O29 2.158(11) .
V5 Cl2 2.209(11) .
V5 Ti2 3.091(12) .
V5 Ti3 3.1686(17) .
V6 O13 1.624(6) .
V6 O22 2.000(8) .
V6 O26 2.014(15) .
V6 O18 2.033(8) .
V6 O21 2.226(7) .
V6 O29 2.422(12) .
V6 Ti2 3.224(15) .
V7 O14 1.624(6) .
V7 O23 1.766(7) .
V7 O22 1.957(7) .
V7 O27 2.010(15) .
V7 O19 2.020(9) .
V7 O29 2.447(12) .
V7 Ti3 3.096(11) .
Ti2 O15 1.731(4) .
Ti2 O26 1.89(2) .
Ti2 O25 1.89(2) .
Ti2 O27 2.02(2) .
Ti2 O28 2.14(2) .
Ti2 O29 2.147(3) .
Ti2 Ti3 3.220(14) .
Ti3 O16 1.717(10) .
Ti3 O28 1.956(8) .
Ti3 O24 1.958(5) .
Ti3 O23 1.965(7) .
Ti3 O20 2.068(10) .
Ti3 O29 2.156(12) .
O15 C9 1.446(13) .
O16 C10 1.496(12) .
O17 C11 1.418(13) .
O18 C12 1.453(13) .
O19 C13 1.465(10) .
O20 C14 1.409(11) .
O21 C15 1.442(10) .
O22 C16 1.452(8) .
O23 C17 1.438(11) .
O24 C18 1.443(7) .
O25 C19 1.457(12) .
O26 C20 1.447(12) .
O27 C21 1.446(11) .
O28 C22 1.450(10) .
C9 H9A 0.9800 .
C9 H9B 0.9800 .
C9 H9C 0.9800 .
C10 H10A 0.9800 .
C10 H10B 0.9800 .
C10 H10C 0.9800 .
C11 H11A 0.9800 .
C11 H11B 0.9800 .
C11 H11C 0.9800 .
C12 H12A 0.9800 .
C12 H12B 0.9800 .
C12 H12C 0.9800 .
C13 H13A 0.9800 .
C13 H13B 0.9800 .
C13 H13C 0.9800 .
C14 H14A 0.9800 .
C14 H14B 0.9800 .
C14 H14C 0.9800 .
C15 H15A 0.9800 .
C15 H15B 0.9800 .
C15 H15C 0.9800 .
C16 H16A 0.9800 .
C16 H16B 0.9800 .
C16 H16C 0.9800 .
C17 H17A 0.9800 .
C17 H17B 0.9800 .
C17 H17C 0.9800 .
C18 H18A 0.9800 .
C18 H18B 0.9800 .
C18 H18C 0.9800 .
C19 H19A 0.9800 .
C19 H19B 0.9800 .
C19 H19C 0.9800 .
C20 H20A 0.9800 .
C20 H20B 0.9800 .
C20 H20C 0.9800 .
C21 H21A 0.9800 .
C21 H21B 0.9800 .
C21 H21C 0.9800 .
C22 H22A 0.9800 .
C22 H22B 0.9800 .
C22 H22C 0.9800 .
Al1 Cl6 2.127(4) .
Al1 Cl5 2.127(3) .
Al1 Cl3 2.134(4) .
Al1 Cl4 2.145(3) .
Al2 Cl9 2.126(4) .
Al2 Cl10 2.139(4) .
Al2 Cl7 2.139(6) .
Al2 Cl8 2.141(6) .
Al2' Cl9' 2.131(7) .
Al2' Cl7' 2.136(8) .
Al2' Cl8' 2.136(8) .
Al2' Cl0' 2.137(7) .
Al2" Cl9" 2.127(7) .
Al2" Cl0" 2.133(7) .
Al2" Cl8" 2.136(8) .
Al2" Cl8" 2.136(8) 4_575
Al2" Cl7" 2.136(8) .
Al2" Cl7" 2.136(8) 4_575
Cl7" Cl8" 0.01(6) 4_575
O30 C26 1.460(14) .
O30 C23 1.480(14) .
C23 C24 1.44(3) .
C23 H23A 0.9900 .
C23 H23B 0.9900 .
C24 C25 1.66(2) .
C24 H24A 0.9900 .
C24 H24B 0.9900 .
C25 C26 1.44(3) .
C25 H25A 0.9900 .
C25 H25B 0.9900 .
C26 H26A 0.9900 .
C26 H26B 0.9900 .
O31 C27 1.388(12) .
O31 C30 1.393(13) .
C27 C28 1.500(12) .
C27 H27A 0.9900 .
C27 H27B 0.9900 .
C28 C29 1.529(17) .
C28 H28A 0.9900 .
C28 H28B 0.9900 .
C29 C30 1.513(14) .
C29 H29A 0.9900 .
C29 H29B 0.9900 .
C30 H30A 0.9900 .
C30 H30B 0.9900 .
O32 C31 1.410(11) .
O32 C34 1.422(13) .
C31 C32 1.511(19) .
C31 H31A 0.9900 .
C31 H31B 0.9900 .
C32 C33 1.51(3) .
C32 H32A 0.9900 .
C32 H32B 0.9900 .
C33 C34 1.524(13) .
C33 H33A 0.9900 .
C33 H33B 0.9900 .
C34 H34A 0.9900 .
C34 H34B 0.9900 .
O30' C26' 1.472(18) .
O30' C23' 1.477(17) .
C23' C24' 1.44(3) .
C23' H23C 0.9900 .
C23' H23D 0.9900 .
C24' C25' 1.66(3) .
C24' H24C 0.9900 .
C24' H24D 0.9900 .
C25' C26' 1.44(3) .
C25' H25C 0.9900 .
C25' H25D 0.9900 .
C26' H26C 0.9900 .
C26' H26D 0.9900 .

loop_
_geom_torsion_atom_site_label_1
_geom_torsion_atom_site_label_2
_geom_torsion_atom_site_label_3
_geom_torsion_atom_site_label_4
_geom_torsion
O26 Ti2 O15 C9 117(5)
O25 Ti2 O15 C9 -147(5)
O27 Ti2 O15 C9 25(5)
O28 Ti2 O15 C9 -60(5)
V5 Ti2 O15 C9 -151(4)
Ti3 Ti2 O15 C9 -61(4)
V6 Ti2 O15 C9 111(6)
O12 V4 O18 C12 -36.7(10)
O20 V4 O18 C12 147(2)
O19 V4 O18 C12 -134.6(7)
O17 V4 O18 C12 67.9(7)
O29 V4 O18 C12 144.6(7)
Ti3 V4 O18 C12 151.8(6)
O12 V4 O18 V6 177.7(8)
O20 V4 O18 V6 1(3)
O19 V4 O18 V6 79.7(7)
O17 V4 O18 V6 -77.8(6)
O29 V4 O18 V6 -1.1(5)
Ti3 V4 O18 V6 6.1(9)
O12 V4 O20 C14 30.5(13)
O18 V4 O20 C14 -152.8(19)
O19 V4 O20 C14 129.0(11)
O17 V4 O20 C14 -74.1(9)
O29 V4 O20 C14 -150.7(11)
Ti3 V4 O20 C14 -159.7(15)
O12 V4 O20 Ti3 -169.8(7)
O18 V4 O20 Ti3 7(3)
O19 V4 O20 Ti3 -71.3(6)
O17 V4 O20 Ti3 85.6(7)
O29 V4 O20 Ti3 9.0(5)
O14 V7 O23 C17 -12(2)
O22 V7 O23 C17 -176(2)
O27 V7 O23 C17 95(2)
O19 V7 O23 C17 -110(2)
O29 V7 O23 C17 170(2)
Ti3 V7 O23 C17 168(2)
O14 V7 O23 Ti3 179.1(5)
O22 V7 O23 Ti3 15.9(18)
O27 V7 O23 Ti3 -73.1(7)
O19 V7 O23 Ti3 81.5(7)
O29 V7 O23 Ti3 1.8(4)
O15 Ti2 O25 C19 -31.3(15)
O26 Ti2 O25 C19 69.0(8)
O27 Ti2 O25 C19 178(3)
O28 Ti2 O25 C19 -129.8(7)
O29 Ti2 O25 C19 152.0(7)
V5 Ti2 O25 C19 144.4(9)
Ti3 Ti2 O25 C19 -166.0(7)
V6 Ti2 O25 C19 104.6(6)
O15 Ti2 O25 V5 -175.6(12)
O26 Ti2 O25 V5 -75.4(6)
O27 Ti2 O25 V5 34(3)
O28 Ti2 O25 V5 85.8(5)
O29 Ti2 O25 V5 7.7(6)
Ti3 Ti2 O25 V5 49.7(5)
V6 Ti2 O25 V5 -39.8(5)
O15 Ti2 O26 C20 -0.5(15)
O25 Ti2 O26 C20 -98.0(9)
O27 Ti2 O26 C20 97.2(9)
O28 Ti2 O26 C20 168(2)
O29 Ti2 O26 C20 -179.6(9)
V5 Ti2 O26 C20 -135.1(9)
Ti3 Ti2 O26 C20 177.2(7)
V6 Ti2 O26 C20 172.6(13)
O15 Ti2 O26 V6 -173.1(11)
O25 Ti2 O26 V6 89.4(6)
O27 Ti2 O26 V6 -75.4(6)
O28 Ti2 O26 V6 -5(3)
O29 Ti2 O26 V6 7.8(7)
V5 Ti2 O26 V6 52.3(6)
Ti3 Ti2 O26 V6 4.6(11)
C26 O30 C23 C24 11(3)
O30 C23 C24 C25 -40(4)
C23 C24 C25 C26 57(3)
C24 C25 C26 O30 -50(3)
C23 O30 C26 C25 28(3)
C30 O31 C27 C28 21.7(15)
O31 C27 C28 C29 -34.2(12)
C27 C28 C29 C30 32.4(17)
C27 O31 C30 C29 1(2)
C28 C29 C30 O31 -22(2)
C34 O32 C31 C32 -12.6(13)
O32 C31 C32 C33 -10.0(13)
C31 C32 C33 C34 26.5(13)
C31 O32 C34 C33 30.1(13)
C32 C33 C34 O32 -34.7(13)
C26' O30' C23' C24' -23(6)
O30' C23' C24' C25' 49(5)
C23' C24' C25' C26' -61(5)
C24' C25' C26' O30' 46(5)
C23' O30' C26' C25' -19(5)
